data_1544714
loop_
_publ_author_name
'Yoshida, Masaki'
'Kondo, Mio'
'Okamura, Masaya'
'Kanaike, Mari'
'Haesuwannakij, Setsiri'
'Sakurai, Hidehiro'
'Masaoka, Shigeyuki'

_publ_section_title
;
 Fe, Ru, and Os Complexes with the Same Molecular Framework: Comparison of
 Structures, Properties and Catalytic Activities
;
_journal_name_full 'Faraday Discuss.'
_journal_paper_doi 10.1039/C6FD00227G
_journal_year 2016
_chemical_compound_source 'synthesis as described'
_chemical_formula_moiety 'C29 H27 N5 O1 Fe, 2(P1 F6)'
_chemical_formula_sum 'C29 H33 F12 Fe N5 O4 P2'
_chemical_formula_weight 861.39
_chemical_name_systematic
;
FePY5Me2OH2_PF6
;
_space_group_IT_number 2
_symmetry_cell_setting triclinic
_symmetry_Int_Tables_number 2
_symmetry_space_group_name_Hall '-P 1'
_symmetry_space_group_name_H-M 'P -1'
_atom_sites_solution_hydrogens mixed
_audit_creation_date 2015-10-01T14:38:01-00:00
_audit_creation_method 'WinGX routine CIF_UPDATE'
_audit_update_record
;
2016-10-07 deposited with the CCDC.
2016-12-02 downloaded from the CCDC.
;
_cell_angle_alpha 72.8880(10)
_cell_angle_beta 65.5780(10)
_cell_angle_gamma 66.9360(10)
_cell_formula_units_Z 2
_cell_length_a 11.6708(3)
_cell_length_b 12.9661(3)
_cell_length_c 13.4037(4)
_cell_measurement_reflns_used 15259
_cell_measurement_temperature 123(2)
_cell_measurement_theta_max 27.46
_cell_measurement_theta_min 3.03
_cell_measurement_wavelength 0.71073
_cell_volume 1677.90(8)
_computing_cell_refinement 'CrystalClear (Rigaku/MSC Inc., 2006)'
_computing_data_collection 'CrystalClear (Rigaku/MSC Inc., 2006)'
_computing_data_reduction 'CrystalClear (Rigaku/MSC Inc., 2006), SORTAV (Blessing, 1995)'
_computing_molecular_graphics 'ORTEP-3 for Windows (Farrugia, 2012)'
_computing_publication_material 'WinGX publication routines (Farrugia, 2012)'
_computing_structure_refinement 'SHELXL-2014 (Sheldrick, 2014)'
_computing_structure_solution 'SHELXS-97 (Sheldrick, 2008)'
_diffrn_ambient_temperature 123(2)
_diffrn_detector 'curved image-plate'
_diffrn_detector_area_resol_mean 10
_diffrn_measured_fraction_theta_full 0.997
_diffrn_measured_fraction_theta_max 0.992
_diffrn_measurement_device_type 'Rigaku R-Axis Rapid'
_diffrn_measurement_method \w
_diffrn_orient_matrix_type fs_process
_diffrn_orient_matrix_UB_11 0.08406
_diffrn_orient_matrix_UB_12 -0.041805
_diffrn_orient_matrix_UB_13 -0.053434
_diffrn_orient_matrix_UB_21 0.051678
_diffrn_orient_matrix_UB_22 0.028037
_diffrn_orient_matrix_UB_23 0.023975
_diffrn_orient_matrix_UB_31 0.007946
_diffrn_orient_matrix_UB_32 -0.068355
_diffrn_orient_matrix_UB_33 0.058783
_diffrn_radiation_monochromator graphite
_diffrn_radiation_probe x-ray
_diffrn_radiation_type MoK\a
_diffrn_radiation_wavelength 0.71073
_diffrn_reflns_av_R_equivalents 0.0214
_diffrn_reflns_av_unetI/netI 0.0263
_diffrn_reflns_Laue_measured_fraction_full 0.997
_diffrn_reflns_Laue_measured_fraction_max 0.992
_diffrn_reflns_limit_h_max 15
_diffrn_reflns_limit_h_min -15
_diffrn_reflns_limit_k_max 16
_diffrn_reflns_limit_k_min -16
_diffrn_reflns_limit_l_max 16
_diffrn_reflns_limit_l_min -17
_diffrn_reflns_number 16616
_diffrn_reflns_point_group_measured_fraction_full 0.997
_diffrn_reflns_point_group_measured_fraction_max 0.992
_diffrn_reflns_theta_full 25.242
_diffrn_reflns_theta_max 27.465
_diffrn_reflns_theta_min 3.037
_diffrn_source 'rotating anode'
_diffrn_standards_number 0
_exptl_absorpt_coefficient_mu 0.657
_exptl_absorpt_correction_T_max 1
_exptl_absorpt_correction_T_min 0.71
_exptl_absorpt_correction_type multi-scan
_exptl_absorpt_process_details 'ABSCOR (Rigaku, 1955)'
_exptl_crystal_colour red
_exptl_crystal_density_diffrn 1.705
_exptl_crystal_density_method 'not measured'
_exptl_crystal_description platelet
_exptl_crystal_F_000 876
_exptl_crystal_size_max 0.1
_exptl_crystal_size_mid 0.1
_exptl_crystal_size_min 0.1
_refine_diff_density_max 0.565
_refine_diff_density_min -0.339
_refine_diff_density_rms 0.075
_refine_ls_extinction_method none
_refine_ls_goodness_of_fit_ref 1.111
_refine_ls_hydrogen_treatment mixed
_refine_ls_matrix_type full
_refine_ls_number_constraints 0
_refine_ls_number_parameters 640
_refine_ls_number_reflns 7611
_refine_ls_number_restraints 54
_refine_ls_restrained_S_all 1.126
_refine_ls_R_factor_all 0.0381
_refine_ls_R_factor_gt 0.0342
_refine_ls_shift/su_max 0.01
_refine_ls_shift/su_mean 0
_refine_ls_structure_factor_coef Fsqd
_refine_ls_weighting_details 'w=1/[\s^2^(Fo^2^)+(0.0695P)^2^+0.3549P] where P=(Fo^2^+2Fc^2^)/3'
_refine_ls_weighting_scheme calc
_refine_ls_wR_factor_gt 0.1053
_refine_ls_wR_factor_ref 0.1083
_reflns_Friedel_coverage 0
_reflns_number_gt 6804
_reflns_number_total 7611
_reflns_threshold_expression 'I > 2\s(I)'
_cod_data_source_file c6fd00227g2.cif
_cod_data_source_block FePY5Me2OH2_PF6
_cod_database_code 1544714
_shelx_estimated_absorpt_t_min 0.937
_shelx_estimated_absorpt_t_max 0.937

loop_
_symmetry_equiv_pos_as_xyz
'x, y, z'
'-x, -y, -z'

loop_
_atom_site_label
_atom_site_type_symbol
_atom_site_fract_x
_atom_site_fract_y
_atom_site_fract_z
_atom_site_U_iso_or_equiv
_atom_site_adp_type
_atom_site_occupancy
_atom_site_site_symmetry_order
_atom_site_calc_flag
_atom_site_refinement_flags_posn
_atom_site_refinement_flags_adp
_atom_site_refinement_flags_occupancy
_atom_site_disorder_assembly
_atom_site_disorder_group
C1 C 0.09555(17) -0.01992(13) 0.16107(13) 0.0237(3) Uani 1 1 d . . . . .
H1 H 0.1831 -0.0444 0.1624 0.028 Uiso 1 1 calc R U . . .
C2 C 0.04921(18) -0.09882(14) 0.15258(14) 0.0275(3) Uani 1 1 d . . . . .
H2 H 0.1035 -0.1756 0.1493 0.033 Uiso 1 1 calc R U . . .
C3 C -0.07678(19) -0.06477(15) 0.14885(15) 0.0292(4) Uani 1 1 d . . . . .
H3 H -0.1128 -0.1179 0.1464 0.035 Uiso 1 1 calc R U . . .
C4 C -0.14977(17) 0.04974(14) 0.14875(14) 0.0266(3) Uani 1 1 d . . . . .
H4 H -0.2358 0.0762 0.1438 0.032 Uiso 1 1 calc R U . . .
C5 C -0.09658(15) 0.12542(13) 0.15582(12) 0.0202(3) Uani 1 1 d . . . . .
C6 C -0.16720(15) 0.25405(13) 0.14526(13) 0.0214(3) Uani 1 1 d . . . . .
C7 C -0.29415(17) 0.28203(15) 0.12020(16) 0.0292(4) Uani 1 1 d . . . . .
H7A H -0.3559 0.2471 0.1828 0.044 Uiso 1 1 calc R U . . .
H7B H -0.2722 0.2524 0.053 0.044 Uiso 1 1 calc R U . . .
H7C H -0.3354 0.3645 0.1088 0.044 Uiso 1 1 calc R U . . .
C8 C 0.13112(17) 0.34393(14) -0.02126(14) 0.0254(3) Uani 1 1 d . . . . .
H8 H 0.2108 0.336 -0.0121 0.031 Uiso 1 1 calc R U . . .
C9 C 0.11264(18) 0.40188(14) -0.12072(14) 0.0285(4) Uani 1 1 d . . . . .
H9 H 0.1779 0.4326 -0.1781 0.034 Uiso 1 1 calc R U . . .
C10 C -0.00256(19) 0.41397(14) -0.13464(14) 0.0301(4) Uani 1 1 d . . . . .
H10 H -0.0181 0.4524 -0.2023 0.036 Uiso 1 1 calc R U . . .
C11 C -0.09541(18) 0.36906(14) -0.04822(15) 0.0280(3) Uani 1 1 d . . . . .
H11 H -0.1763 0.3778 -0.0558 0.034 Uiso 1 1 calc R U . . .
C12 C -0.07066(16) 0.31099(13) 0.04993(13) 0.0215(3) Uani 1 1 d . . . . .
C13 C -0.19937(15) 0.29369(13) 0.25350(13) 0.0213(3) Uani 1 1 d . . . . .
C14 C -0.32815(17) 0.35025(15) 0.31317(16) 0.0299(4) Uani 1 1 d . . . . .
H14 H -0.3981 0.3673 0.2862 0.036 Uiso 1 1 calc R U . . .
C15 C -0.35367(18) 0.38150(17) 0.41180(18) 0.0358(4) Uani 1 1 d . . . . .
H15 H -0.4413 0.4207 0.4533 0.043 Uiso 1 1 calc R U . . .
C16 C -0.25100(18) 0.35545(15) 0.44962(16) 0.0303(4) Uani 1 1 d . . . . .
H16 H -0.2673 0.3759 0.5179 0.036 Uiso 1 1 calc R U . . .
C17 C -0.12317(16) 0.29902(13) 0.38728(13) 0.0216(3) Uani 1 1 d . . . . .
C18 C -0.00571(16) 0.26890(13) 0.42515(13) 0.0220(3) Uani 1 1 d . . . . .
C19 C -0.05364(18) 0.30397(16) 0.53953(14) 0.0291(4) Uani 1 1 d . . . . .
H19A H -0.0993 0.3859 0.5348 0.044 Uiso 1 1 calc R U . . .
H19B H 0.0226 0.2854 0.5626 0.044 Uiso 1 1 calc R U . . .
H19C H -0.1146 0.263 0.594 0.044 Uiso 1 1 calc R U . . .
C20 C 0.09404(16) 0.32887(13) 0.33893(13) 0.0213(3) Uani 1 1 d . . . . .
C21 C 0.13631(18) 0.39864(14) 0.36831(14) 0.0268(3) Uani 1 1 d . . . . .
H21 H 0.0944 0.4189 0.4405 0.032 Uiso 1 1 calc R U . . .
C22 C 0.23968(19) 0.43870(15) 0.29215(15) 0.0290(4) Uani 1 1 d . . . . .
H22 H 0.2691 0.4865 0.3114 0.035 Uiso 1 1 calc R U . . .
C23 C 0.29865(17) 0.40771(14) 0.18826(15) 0.0266(3) Uani 1 1 d . . . . .
H23 H 0.3711 0.432 0.1349 0.032 Uiso 1 1 calc R U . . .
C24 C 0.24993(16) 0.34038(13) 0.16335(13) 0.0222(3) Uani 1 1 d . . . . .
H24 H 0.2911 0.3193 0.0915 0.027 Uiso 1 1 calc R U . . .
C25 C 0.07248(15) 0.14139(13) 0.42992(13) 0.0210(3) Uani 1 1 d . . . . .
C26 C 0.09978(18) 0.07497(15) 0.52490(14) 0.0276(3) Uani 1 1 d . . . . .
H26 H 0.0565 0.1039 0.5931 0.033 Uiso 1 1 calc R U . . .
C27 C 0.18984(19) -0.03315(16) 0.52017(15) 0.0308(4) Uani 1 1 d . . . . .
H27 H 0.2089 -0.0789 0.5847 0.037 Uiso 1 1 calc R U . . .
C28 C 0.25140(17) -0.07327(14) 0.42036(15) 0.0275(3) Uani 1 1 d . . . . .
H28 H 0.3161 -0.146 0.4139 0.033 Uiso 1 1 calc R U . . .
C29 C 0.21661(16) -0.00492(13) 0.32979(14) 0.0227(3) Uani 1 1 d . . . . .
H29 H 0.2583 -0.0332 0.2613 0.027 Uiso 1 1 calc R U . . .
N1 N 0.02333(13) 0.09014(11) 0.16755(10) 0.0188(3) Uani 1 1 d . . . . .
N2 N 0.04345(13) 0.29797(11) 0.06344(11) 0.0199(3) Uani 1 1 d . . . . .
N3 N -0.09726(13) 0.26962(10) 0.28918(11) 0.0189(3) Uani 1 1 d . . . . .
N4 N 0.14730(13) 0.30278(11) 0.23508(11) 0.0191(3) Uani 1 1 d . . . . .
N5 N 0.12656(13) 0.09995(11) 0.33326(11) 0.0187(2) Uani 1 1 d . . . . .
O1 O 0.26736(11) 0.12518(10) 0.10441(10) 0.0227(2) Uani 1 1 d . . . . .
O2 O 0.32402(16) 0.11075(15) -0.10243(13) 0.0404(3) Uani 1 1 d . . . . .
O3 O 0.49013(13) 0.10009(12) 0.14063(13) 0.0341(3) Uani 1 1 d . . . . .
O4 O 0.5127(4) 0.1010(4) 0.3281(2) 0.0904(9) Uani 1 1 d . . . . .
Fe1 Fe 0.08362(2) 0.19907(2) 0.19909(2) 0.01632(8) Uani 1 1 d . . . . .
P1 P 0.56814(17) 0.32434(15) 0.84233(15) 0.0206(5) Uani 0.767(6) 1 d . . P A 1
F1 F 0.5848(4) 0.2278(3) 0.9452(3) 0.0946(14) Uani 0.767(6) 1 d . U P A 1
F2 F 0.5618(2) 0.4187(2) 0.7358(2) 0.0599(8) Uani 0.767(6) 1 d . U P A 1
F3 F 0.6466(3) 0.2316(2) 0.7654(3) 0.0692(9) Uani 0.767(6) 1 d . U P A 1
F4 F 0.4970(3) 0.4202(4) 0.9171(4) 0.1090(16) Uani 0.767(6) 1 d . U P A 1
F5 F 0.7129(3) 0.3298(3) 0.8224(3) 0.0496(8) Uani 0.767(6) 1 d . . P A 1
F6 F 0.4285(7) 0.3164(7) 0.8651(7) 0.0619(15) Uani 0.767(6) 1 d . . P A 1
P1A P 0.5663(9) 0.3250(8) 0.8404(7) 0.052(3) Uani 0.233(6) 1 d . . P A 2
F1A F 0.5241(7) 0.3132(12) 0.9744(5) 0.071(3) Uani 0.233(6) 1 d . U P A 2
F2A F 0.6080(7) 0.1887(6) 0.8649(13) 0.093(5) Uani 0.233(6) 1 d . U P A 2
F3A F 0.6084(11) 0.3207(15) 0.7203(6) 0.109(5) Uani 0.233(6) 1 d . U P A 2
F4A F 0.5219(6) 0.4505(5) 0.8244(11) 0.075(4) Uani 0.233(6) 1 d . U P A 2
F5A F 0.6828(10) 0.3450(9) 0.8490(8) 0.036(2) Uani 0.233(6) 1 d . U P A 2
F6A F 0.439(2) 0.310(3) 0.839(2) 0.096(8) Uani 0.233(6) 1 d . . P A 2
P2 P 0.3324(3) 0.2441(2) 0.5850(3) 0.0356(4) Uani 0.675(4) 1 d . . P B 3
F7 F 0.3383(3) 0.1195(2) 0.6539(2) 0.0758(10) Uani 0.675(4) 1 d . . P B 3
F8 F 0.3278(4) 0.3662(2) 0.5144(3) 0.0703(11) Uani 0.675(4) 1 d . . P B 3
F9 F 0.3666(3) 0.2740(3) 0.6742(2) 0.0652(8) Uani 0.675(4) 1 d . . P B 3
F10 F 0.2956(6) 0.2120(5) 0.4961(3) 0.0432(8) Uani 0.675(4) 1 d . . P B 3
F11 F 0.4851(4) 0.1975(5) 0.5159(3) 0.0628(10) Uani 0.675(4) 1 d . . P B 3
F12 F 0.1793(2) 0.2884(3) 0.6519(3) 0.0785(12) Uani 0.675(4) 1 d . . P B 3
P2A P 0.3206(7) 0.2808(4) 0.5827(6) 0.0349(9) Uani 0.325(4) 1 d . . P B 4
F7A F 0.2617(7) 0.2223(7) 0.7050(5) 0.095(3) Uani 0.325(4) 1 d . . P B 4
F8A F 0.3765(8) 0.3429(9) 0.4638(5) 0.079(3) Uani 0.325(4) 1 d . . P B 4
F9A F 0.3746(6) 0.3447(7) 0.6302(5) 0.0701(18) Uani 0.325(4) 1 d . . P B 4
F10A F 0.2725(14) 0.2142(12) 0.5360(9) 0.066(3) Uani 0.325(4) 1 d . . P B 4
F11A F 0.1850(5) 0.3795(5) 0.5995(5) 0.0596(16) Uani 0.325(4) 1 d . . P B 4
F12A F 0.4572(10) 0.1784(10) 0.5658(9) 0.090(3) Uani 0.325(4) 1 d . . P B 4
H30 H 0.331(2) 0.1190(18) 0.1196(19) 0.029(5) Uiso 1 1 d . . . . .
H31 H 0.287(2) 0.1217(18) 0.034(2) 0.031(5) Uiso 1 1 d . . . . .
H34 H 0.521(3) 0.149(2) 0.088(3) 0.055(8) Uiso 1 1 d . . . . .
H37 H 0.452(4) 0.131(3) 0.376(4) 0.092(14) Uiso 1 1 d . . . . .
H32 H 0.373(4) 0.054(3) -0.113(3) 0.077(11) Uiso 1 1 d . . . . .
H36 H 0.535(2) 0.038(2) 0.345(2) 0.022(7) Uiso 1 1 d . . . . .
H35 H 0.488(3) 0.105(3) 0.203(3) 0.070(10) Uiso 1 1 d . . . . .
H33 H 0.341(4) 0.157(3) -0.165(3) 0.093(12) Uiso 1 1 d . . . . .

loop_
_atom_site_aniso_label
_atom_site_aniso_U_11
_atom_site_aniso_U_22
_atom_site_aniso_U_33
_atom_site_aniso_U_23
_atom_site_aniso_U_13
_atom_site_aniso_U_12
C1 0.0277(8) 0.0208(7) 0.0228(7) -0.0048(6) -0.0114(6) -0.0038(6)
C2 0.0357(9) 0.0208(7) 0.0281(8) -0.0059(6) -0.0135(7) -0.0067(7)
C3 0.0380(9) 0.0259(8) 0.0307(9) -0.0052(7) -0.0124(7) -0.0156(7)
C4 0.0263(8) 0.0279(8) 0.0297(8) -0.0052(7) -0.0110(7) -0.0103(7)
C5 0.0219(7) 0.0212(7) 0.0182(7) -0.0023(5) -0.0079(6) -0.0068(6)
C6 0.0204(7) 0.0206(7) 0.0247(8) -0.0026(6) -0.0110(6) -0.0051(6)
C7 0.0260(8) 0.0296(8) 0.0361(9) -0.0039(7) -0.0184(7) -0.0054(7)
C8 0.0265(8) 0.0256(8) 0.0226(8) -0.0019(6) -0.0077(6) -0.0085(6)
C9 0.0332(9) 0.0254(8) 0.0218(8) 0.0008(6) -0.0078(7) -0.0089(7)
C10 0.0390(10) 0.0247(8) 0.0230(8) 0.0013(6) -0.0157(7) -0.0044(7)
C11 0.0306(8) 0.0251(8) 0.0300(9) -0.0014(6) -0.0172(7) -0.0050(7)
C12 0.0236(7) 0.0173(7) 0.0233(7) -0.0026(6) -0.0106(6) -0.0037(6)
C13 0.0208(7) 0.0175(7) 0.0260(8) -0.0035(6) -0.0087(6) -0.0053(6)
C14 0.0202(8) 0.0278(8) 0.0420(10) -0.0116(7) -0.0114(7) -0.0024(6)
C15 0.0204(8) 0.0352(9) 0.0464(11) -0.0222(8) -0.0025(7) -0.0012(7)
C16 0.0277(8) 0.0295(8) 0.0328(9) -0.0162(7) -0.0024(7) -0.0080(7)
C17 0.0229(7) 0.0192(7) 0.0230(7) -0.0053(6) -0.0052(6) -0.0084(6)
C18 0.0258(8) 0.0244(7) 0.0188(7) -0.0052(6) -0.0057(6) -0.0115(6)
C19 0.0346(9) 0.0361(9) 0.0204(8) -0.0100(7) -0.0042(7) -0.0162(8)
C20 0.0238(7) 0.0214(7) 0.0202(7) -0.0025(6) -0.0084(6) -0.0081(6)
C21 0.0351(9) 0.0261(8) 0.0253(8) -0.0037(6) -0.0128(7) -0.0133(7)
C22 0.0368(9) 0.0270(8) 0.0330(9) -0.0014(7) -0.0165(8) -0.0172(7)
C23 0.0267(8) 0.0264(8) 0.0296(8) 0.0018(6) -0.0108(7) -0.0142(7)
C24 0.0221(7) 0.0223(7) 0.0216(7) -0.0016(6) -0.0071(6) -0.0080(6)
C25 0.0226(7) 0.0240(7) 0.0202(7) -0.0028(6) -0.0060(6) -0.0130(6)
C26 0.0346(9) 0.0331(9) 0.0196(7) -0.0001(6) -0.0095(7) -0.0176(7)
C27 0.0383(10) 0.0330(9) 0.0261(8) 0.0075(7) -0.0180(7) -0.0174(8)
C28 0.0291(8) 0.0241(8) 0.0319(9) 0.0030(6) -0.0159(7) -0.0103(7)
C29 0.0233(7) 0.0214(7) 0.0253(8) -0.0017(6) -0.0109(6) -0.0073(6)
N1 0.0215(6) 0.0186(6) 0.0171(6) -0.0029(5) -0.0081(5) -0.0053(5)
N2 0.0217(6) 0.0183(6) 0.0192(6) -0.0030(5) -0.0079(5) -0.0048(5)
N3 0.0194(6) 0.0161(6) 0.0207(6) -0.0035(5) -0.0051(5) -0.0065(5)
N4 0.0196(6) 0.0183(6) 0.0200(6) -0.0026(5) -0.0075(5) -0.0061(5)
N5 0.0199(6) 0.0198(6) 0.0188(6) -0.0015(5) -0.0074(5) -0.0087(5)
O1 0.0185(5) 0.0284(6) 0.0200(6) -0.0071(4) -0.0063(4) -0.0041(4)
O2 0.0435(8) 0.0447(8) 0.0284(7) -0.0129(6) -0.0131(6) -0.0029(7)
O3 0.0268(6) 0.0408(8) 0.0339(7) -0.0039(6) -0.0120(6) -0.0093(6)
O4 0.109(2) 0.129(3) 0.0403(12) -0.0188(16) -0.0175(14) -0.048(2)
Fe1 0.01663(12) 0.01666(12) 0.01588(12) -0.00301(8) -0.00607(9) -0.00447(8)
P1 0.0198(8) 0.0211(8) 0.0203(9) -0.0008(6) -0.0045(7) -0.0100(7)
F1 0.146(3) 0.107(3) 0.0579(18) 0.0532(19) -0.056(2) -0.092(3)
F2 0.0604(14) 0.0530(13) 0.0700(16) 0.0260(12) -0.0425(13) -0.0252(11)
F3 0.0767(16) 0.0526(14) 0.077(2) -0.0417(14) -0.0265(14) 0.0042(12)
F4 0.090(2) 0.120(3) 0.122(3) -0.101(3) 0.004(2) -0.0221(19)
F5 0.0237(12) 0.0503(14) 0.066(2) 0.0024(13) -0.0183(12) -0.0084(10)
F6 0.0375(16) 0.084(3) 0.072(3) -0.020(3) -0.0049(16) -0.0359(16)
P1A 0.047(5) 0.053(5) 0.042(5) -0.029(3) 0.003(3) -0.005(4)
F1A 0.047(4) 0.141(10) 0.022(3) -0.009(4) -0.004(3) -0.037(5)
F2A 0.043(4) 0.031(3) 0.175(12) -0.032(5) -0.007(5) -0.002(3)
F3A 0.097(7) 0.220(16) 0.022(3) -0.043(6) 0.017(4) -0.083(9)
F4A 0.024(3) 0.017(3) 0.170(12) 0.018(4) -0.042(5) -0.005(2)
F5A 0.036(3) 0.040(3) 0.042(3) -0.0063(17) -0.0182(19) -0.0175(19)
F6A 0.072(12) 0.144(18) 0.103(16) 0.048(10) -0.055(11) -0.087(12)
P2 0.0367(8) 0.0465(11) 0.0266(5) 0.0011(9) -0.0147(5) -0.0168(10)
F7 0.114(2) 0.0692(17) 0.0530(15) 0.0227(12) -0.0405(15) -0.0481(17)
F8 0.115(3) 0.0466(14) 0.078(2) 0.0120(17) -0.067(2) -0.0334(17)
F9 0.0862(18) 0.084(2) 0.0507(14) -0.0077(13) -0.0436(14) -0.0324(16)
F10 0.0443(16) 0.0548(17) 0.0426(17) -0.0102(15) -0.0256(15) -0.0143(13)
F11 0.0355(15) 0.095(2) 0.064(2) -0.0163(19) -0.0202(15) -0.0198(14)
F12 0.0419(13) 0.124(3) 0.0738(19) -0.056(2) -0.0023(12) -0.0195(15)
P2A 0.0338(13) 0.046(2) 0.0265(11) -0.003(2) -0.0138(8) -0.011(2)
F7A 0.093(5) 0.130(6) 0.047(3) 0.035(3) -0.018(3) -0.062(5)
F8A 0.080(5) 0.142(7) 0.039(3) 0.013(3) -0.024(3) -0.075(5)
F9A 0.087(4) 0.092(5) 0.063(4) -0.018(3) -0.042(3) -0.037(3)
F10A 0.072(7) 0.056(4) 0.100(8) -0.029(7) -0.052(7) -0.015(4)
F11A 0.055(3) 0.061(3) 0.067(3) -0.031(3) -0.030(2) 0.003(2)
F12A 0.052(5) 0.096(6) 0.118(8) -0.043(6) -0.051(6) 0.022(4)

loop_
_atom_type_symbol
_atom_type_description
_atom_type_scat_dispersion_real
_atom_type_scat_dispersion_imag
_atom_type_scat_source
C C 0.0033 0.0016 'International Tables Vol C Tables 4.2.6.8 and 6.1.1.4'
H H 0 0 'International Tables Vol C Tables 4.2.6.8 and 6.1.1.4'
N N 0.0061 0.0033 'International Tables Vol C Tables 4.2.6.8 and 6.1.1.4'
O O 0.0106 0.006 'International Tables Vol C Tables 4.2.6.8 and 6.1.1.4'
F F 0.0171 0.0103 'International Tables Vol C Tables 4.2.6.8 and 6.1.1.4'
P P 0.1023 0.0942 'International Tables Vol C Tables 4.2.6.8 and 6.1.1.4'
Fe Fe 0.3463 0.8444 'International Tables Vol C Tables 4.2.6.8 and 6.1.1.4'

loop_
_geom_angle_atom_site_label_1
_geom_angle_atom_site_label_2
_geom_angle_atom_site_label_3
_geom_angle
N1 C1 C2 123.62(16)
N1 C1 H1 118.2
C2 C1 H1 118.2
C3 C2 C1 119.13(15)
C3 C2 H2 120.4
C1 C2 H2 120.4
C2 C3 C4 118.03(16)
C2 C3 H3 121
C4 C3 H3 121
C5 C4 C3 119.99(16)
C5 C4 H4 120
C3 C4 H4 120
N1 C5 C4 121.69(14)
N1 C5 C6 116.13(13)
C4 C5 C6 122.12(14)
C13 C6 C12 109.47(13)
C13 C6 C7 110.62(13)
C12 C6 C7 110.46(13)
C13 C6 C5 109.05(12)
C12 C6 C5 107.10(12)
C7 C6 C5 110.06(13)
C6 C7 H7A 109.5
C6 C7 H7B 109.5
H7A C7 H7B 109.5
C6 C7 H7C 109.5
H7A C7 H7C 109.5
H7B C7 H7C 109.5
N2 C8 C9 124.15(16)
N2 C8 H8 117.9
C9 C8 H8 117.9
C10 C9 C8 118.34(17)
C10 C9 H9 120.8
C8 C9 H9 120.8
C9 C10 C11 118.73(16)
C9 C10 H10 120.6
C11 C10 H10 120.6
C10 C11 C12 120.20(16)
C10 C11 H11 119.9
C12 C11 H11 119.9
N2 C12 C11 121.18(15)
N2 C12 C6 116.81(13)
C11 C12 C6 121.95(15)
N3 C13 C14 121.57(15)
N3 C13 C6 117.26(13)
C14 C13 C6 121.16(15)
C15 C14 C13 119.44(16)
C15 C14 H14 120.3
C13 C14 H14 120.3
C16 C15 C14 119.34(16)
C16 C15 H15 120.3
C14 C15 H15 120.3
C15 C16 C17 119.55(16)
C15 C16 H16 120.2
C17 C16 H16 120.2
N3 C17 C16 121.32(15)
N3 C17 C18 117.08(13)
C16 C17 C18 121.60(15)
C17 C18 C20 109.51(13)
C17 C18 C19 110.08(13)
C20 C18 C19 110.55(13)
C17 C18 C25 111.85(12)
C20 C18 C25 104.71(12)
C19 C18 C25 110.03(14)
C18 C19 H19A 109.5
C18 C19 H19B 109.5
H19A C19 H19B 109.5
C18 C19 H19C 109.5
H19A C19 H19C 109.5
H19B C19 H19C 109.5
N4 C20 C21 121.50(15)
N4 C20 C18 116.64(13)
C21 C20 C18 121.62(14)
C22 C21 C20 120.05(16)
C22 C21 H21 120
C20 C21 H21 120
C23 C22 C21 118.64(15)
C23 C22 H22 120.7
C21 C22 H22 120.7
C22 C23 C24 118.48(15)
C22 C23 H23 120.8
C24 C23 H23 120.8
N4 C24 C23 123.94(15)
N4 C24 H24 118
C23 C24 H24 118
N5 C25 C26 121.21(15)
N5 C25 C18 116.43(13)
C26 C25 C18 121.94(14)
C27 C26 C25 120.13(16)
C27 C26 H26 119.9
C25 C26 H26 119.9
C28 C27 C26 118.90(16)
C28 C27 H27 120.6
C26 C27 H27 120.6
C27 C28 C29 118.31(16)
C27 C28 H28 120.8
C29 C28 H28 120.8
N5 C29 C28 123.71(15)
N5 C29 H29 118.1
C28 C29 H29 118.1
C1 N1 C5 117.21(14)
C1 N1 Fe1 122.95(11)
C5 N1 Fe1 119.80(10)
C8 N2 C12 117.39(14)
C8 N2 Fe1 122.63(11)
C12 N2 Fe1 119.66(11)
C13 N3 C17 118.77(13)
C13 N3 Fe1 120.63(10)
C17 N3 Fe1 120.57(11)
C24 N4 C20 117.23(13)
C24 N4 Fe1 123.13(11)
C20 N4 Fe1 119.37(10)
C29 N5 C25 117.54(14)
C29 N5 Fe1 122.66(11)
C25 N5 Fe1 119.58(10)
Fe1 O1 H30 120.5(15)
Fe1 O1 H31 122.0(14)
H30 O1 H31 114(2)
H32 O2 H33 106(4)
H34 O3 H35 113(3)
H37 O4 H36 112(4)
N3 Fe1 O1 178.44(5)
N3 Fe1 N5 91.64(5)
O1 Fe1 N5 89.14(5)
N3 Fe1 N2 89.15(5)
O1 Fe1 N2 90.08(5)
N5 Fe1 N2 179.16(5)
N3 Fe1 N1 89.99(5)
O1 Fe1 N1 88.58(5)
N5 Fe1 N1 95.96(5)
N2 Fe1 N1 84.31(5)
N3 Fe1 N4 90.65(5)
O1 Fe1 N4 90.80(5)
N5 Fe1 N4 81.69(5)
N2 Fe1 N4 98.02(5)
N1 Fe1 N4 177.59(5)
F3 P1 F6 95.1(3)
F3 P1 F4 176.4(2)
F6 P1 F4 88.3(3)
F3 P1 F1 88.8(2)
F6 P1 F1 90.8(4)
F4 P1 F1 92.1(3)
F3 P1 F2 89.25(19)
F6 P1 F2 92.6(4)
F4 P1 F2 89.6(2)
F1 P1 F2 176.2(2)
F3 P1 F5 85.0(2)
F6 P1 F5 178.2(4)
F4 P1 F5 91.5(2)
F1 P1 F5 87.37(18)
F2 P1 F5 89.19(16)
F4A P1A F3A 93.7(10)
F4A P1A F5A 79.8(7)
F3A P1A F5A 103.1(7)
F4A P1A F6A 97.5(13)
F3A P1A F6A 80.8(12)
F5A P1A F6A 175.3(12)
F4A P1A F2A 176.6(9)
F3A P1A F2A 89.2(9)
F5A P1A F2A 101.2(8)
F6A P1A F2A 81.2(13)
F4A P1A F1A 93.1(8)
F3A P1A F1A 173.1(11)
F5A P1A F1A 78.8(7)
F6A P1A F1A 97.6(12)
F2A P1A F1A 83.9(8)
F12 P2 F8 90.6(3)
F12 P2 F11 178.2(3)
F8 P2 F11 89.9(3)
F12 P2 F9 90.7(2)
F8 P2 F9 90.7(2)
F11 P2 F9 91.0(3)
F12 P2 F7 90.1(3)
F8 P2 F7 178.7(3)
F11 P2 F7 89.3(2)
F9 P2 F7 90.3(2)
F12 P2 F10 88.6(3)
F8 P2 F10 90.2(3)
F11 P2 F10 89.7(3)
F9 P2 F10 178.8(3)
F7 P2 F10 88.7(3)
F8A P2A F10A 90.1(6)
F8A P2A F7A 177.8(6)
F10A P2A F7A 91.5(6)
F8A P2A F11A 89.5(5)
F10A P2A F11A 91.0(7)
F7A P2A F11A 89.0(5)
F8A P2A F9A 90.1(5)
F10A P2A F9A 177.8(7)
F7A P2A F9A 88.3(5)
F11A P2A F9A 91.2(4)
F8A P2A F12A 91.1(6)
F10A P2A F12A 88.0(7)
F7A P2A F12A 90.5(6)
F11A P2A F12A 178.8(7)
F9A P2A F12A 89.9(6)

loop_
_geom_bond_atom_site_label_1
_geom_bond_atom_site_label_2
_geom_bond_distance
C1 N1 1.351(2)
C1 C2 1.380(2)
C1 H1 0.95
C2 C3 1.378(3)
C2 H2 0.95
C3 C4 1.393(2)
C3 H3 0.95
C4 C5 1.392(2)
C4 H4 0.95
C5 N1 1.353(2)
C5 C6 1.537(2)
C6 C13 1.532(2)
C6 C12 1.534(2)
C6 C7 1.536(2)
C7 H7A 0.98
C7 H7B 0.98
C7 H7C 0.98
C8 N2 1.345(2)
C8 C9 1.382(2)
C8 H8 0.95
C9 C10 1.375(3)
C9 H9 0.95
C10 C11 1.384(3)
C10 H10 0.95
C11 C12 1.394(2)
C11 H11 0.95
C12 N2 1.356(2)
C13 N3 1.356(2)
C13 C14 1.387(2)
C14 C15 1.377(3)
C14 H14 0.95
C15 C16 1.375(3)
C15 H15 0.95
C16 C17 1.390(2)
C16 H16 0.95
C17 N3 1.357(2)
C17 C18 1.526(2)
C18 C20 1.537(2)
C18 C19 1.540(2)
C18 C25 1.541(2)
C19 H19A 0.98
C19 H19B 0.98
C19 H19C 0.98
C20 N4 1.355(2)
C20 C21 1.392(2)
C21 C22 1.388(3)
C21 H21 0.95
C22 C23 1.376(3)
C22 H22 0.95
C23 C24 1.384(2)
C23 H23 0.95
C24 N4 1.351(2)
C24 H24 0.95
C25 N5 1.354(2)
C25 C26 1.393(2)
C26 C27 1.384(3)
C26 H26 0.95
C27 C28 1.378(3)
C27 H27 0.95
C28 C29 1.384(2)
C28 H28 0.95
C29 N5 1.354(2)
C29 H29 0.95
N1 Fe1 2.0112(13)
N2 Fe1 2.0080(13)
N3 Fe1 1.9443(13)
N4 Fe1 2.0137(13)
N5 Fe1 2.0043(13)
O1 Fe1 1.9956(11)
O1 H30 0.82(2)
O1 H31 0.89(2)
O2 H32 0.75(4)
O2 H33 0.87(4)
O3 H34 0.86(3)
O3 H35 0.84(3)
O4 H37 0.79(4)
O4 H36 0.75(2)
P1 F3 1.560(3)
P1 F6 1.570(8)
P1 F4 1.573(3)
P1 F1 1.587(3)
P1 F2 1.590(2)
P1 F5 1.625(3)
P1A F4A 1.479(11)
P1A F3A 1.488(11)
P1A F5A 1.534(14)
P1A F6A 1.57(3)
P1A F2A 1.608(12)
P1A F1A 1.630(11)
P2 F12 1.581(4)
P2 F8 1.581(4)
P2 F11 1.588(5)
P2 F9 1.590(4)
P2 F7 1.598(3)
P2 F10 1.622(5)
P2A F8A 1.553(10)
P2A F10A 1.561(13)
P2A F7A 1.574(8)
P2A F11A 1.575(7)
P2A F9A 1.594(8)
P2A F12A 1.605(11)

loop_
_geom_torsion_atom_site_label_1
_geom_torsion_atom_site_label_2
_geom_torsion_atom_site_label_3
_geom_torsion_atom_site_label_4
_geom_torsion
N1 C1 C2 C3 0.9(3)
C1 C2 C3 C4 2.9(3)
C2 C3 C4 C5 -2.0(3)
C3 C4 C5 N1 -2.8(2)
C3 C4 C5 C6 174.24(15)
N1 C5 C6 C13 -64.48(17)
C4 C5 C6 C13 118.33(16)
N1 C5 C6 C12 53.89(17)
C4 C5 C6 C12 -123.31(16)
N1 C5 C6 C7 174.00(14)
C4 C5 C6 C7 -3.2(2)
N2 C8 C9 C10 0.2(3)
C8 C9 C10 C11 0.8(3)
C9 C10 C11 C12 -1.2(3)
C10 C11 C12 N2 0.5(2)
C10 C11 C12 C6 -176.47(15)
C13 C6 C12 N2 54.83(17)
C7 C6 C12 N2 176.88(13)
C5 C6 C12 N2 -63.25(17)
C13 C6 C12 C11 -128.03(15)
C7 C6 C12 C11 -6.0(2)
C5 C6 C12 C11 113.88(16)
C12 C6 C13 N3 -61.19(17)
C7 C6 C13 N3 176.85(14)
C5 C6 C13 N3 55.67(18)
C12 C6 C13 C14 119.81(16)
C7 C6 C13 C14 -2.1(2)
C5 C6 C13 C14 -123.33(16)
N3 C13 C14 C15 -0.9(3)
C6 C13 C14 C15 178.05(16)
C13 C14 C15 C16 -0.4(3)
C14 C15 C16 C17 0.6(3)
C15 C16 C17 N3 0.4(3)
C15 C16 C17 C18 179.56(16)
N3 C17 C18 C20 60.50(17)
C16 C17 C18 C20 -118.66(17)
N3 C17 C18 C19 -177.76(13)
C16 C17 C18 C19 3.1(2)
N3 C17 C18 C25 -55.11(18)
C16 C17 C18 C25 125.73(16)
C17 C18 C20 N4 -60.50(18)
C19 C18 C20 N4 178.05(14)
C25 C18 C20 N4 59.58(17)
C17 C18 C20 C21 125.01(16)
C19 C18 C20 C21 3.6(2)
C25 C18 C20 C21 -114.91(16)
N4 C20 C21 C22 -3.2(3)
C18 C20 C21 C22 171.03(15)
C20 C21 C22 C23 -0.2(3)
C21 C22 C23 C24 1.7(3)
C22 C23 C24 N4 0.0(3)
C17 C18 C25 N5 60.59(18)
C20 C18 C25 N5 -57.92(17)
C19 C18 C25 N5 -176.73(13)
C17 C18 C25 C26 -126.82(16)
C20 C18 C25 C26 114.67(16)
C19 C18 C25 C26 -4.1(2)
N5 C25 C26 C27 4.0(3)
C18 C25 C26 C27 -168.23(16)
C25 C26 C27 C28 0.0(3)
C26 C27 C28 C29 -2.4(3)
C27 C28 C29 N5 0.9(3)
C2 C1 N1 C5 -5.6(2)
C2 C1 N1 Fe1 172.06(13)
C4 C5 N1 C1 6.4(2)
C6 C5 N1 C1 -170.78(14)
C4 C5 N1 Fe1 -171.29(12)
C6 C5 N1 Fe1 11.50(18)
C9 C8 N2 C12 -0.8(2)
C9 C8 N2 Fe1 172.62(13)
C11 C12 N2 C8 0.4(2)
C6 C12 N2 C8 177.60(13)
C11 C12 N2 Fe1 -173.19(12)
C6 C12 N2 Fe1 3.98(18)
C14 C13 N3 C17 1.9(2)
C6 C13 N3 C17 -177.08(13)
C14 C13 N3 Fe1 -175.99(12)
C6 C13 N3 Fe1 5.02(18)
C16 C17 N3 C13 -1.7(2)
C18 C17 N3 C13 179.16(13)
C16 C17 N3 Fe1 176.23(12)
C18 C17 N3 Fe1 -2.93(18)
C23 C24 N4 C20 -3.2(2)
C23 C24 N4 Fe1 -177.14(12)
C21 C20 N4 C24 4.8(2)
C18 C20 N4 C24 -169.74(14)
C21 C20 N4 Fe1 178.92(12)
C18 C20 N4 Fe1 4.43(18)
C28 C29 N5 C25 3.0(2)
C28 C29 N5 Fe1 177.58(12)
C26 C25 N5 C29 -5.4(2)
C18 C25 N5 C29 167.24(14)
C26 C25 N5 Fe1 179.86(12)
C18 C25 N5 Fe1 -7.50(18)
